data_4302080
loop_
_publ_author_name
'Olga Crespo'
'M. Concepci\'on Gimeno'
'Antonio Laguna'
'Monika Kulcsar'
'Cristian Silvestru'

_publ_section_title
;
Gold Complexes with the Selenolate Ligand [2-(Me2NCH2)C6H4Se]-
;
_journal_name_full 'Inorganic Chemistry'
_journal_page_first 4134
_journal_page_last 4142
_journal_paper_doi 10.1021/ic802396g
_journal_volume 48
_journal_year 2009
_chemical_formula_sum 'C44 H48 Au2 N2 P2 Se2'
_chemical_formula_weight 1218.64
_chemical_name_systematic
; 
 ? 
;
_space_group_IT_number 15
_symmetry_cell_setting monoclinic
_symmetry_space_group_name_Hall '-C 2yc'
_symmetry_space_group_name_H-M 'C 1 2/c 1'
_atom_sites_solution_hydrogens geom
_atom_sites_solution_primary direct
_atom_sites_solution_secondary difmap
_audit_creation_method SHELXL-97
_cell_angle_alpha 90.00
_cell_angle_beta 95.532(2)
_cell_angle_gamma 90.00
_cell_formula_units_Z 4
_cell_length_a 24.963(2)
_cell_length_b 10.7223(9)
_cell_length_c 16.3611(14)
_cell_measurement_reflns_used 5863
_cell_measurement_temperature 297(2)
_cell_measurement_theta_max 23.50
_cell_measurement_theta_min 2.38
_cell_volume 4358.8(6)
_computing_cell_refinement 'Bruker SMART'
_computing_data_collection 'Bruker SMART'
_computing_data_reduction 'Bruker SAINT'
_computing_molecular_graphics 'Bruker SHELXTL'
_computing_publication_material 'Bruker SHELXTL'
_computing_structure_refinement 'Bruker SHELXTL'
_computing_structure_solution 'Bruker SHELXTL'
_diffrn_ambient_temperature 297(2)
_diffrn_measured_fraction_theta_full 1.000
_diffrn_measured_fraction_theta_max 1.000
_diffrn_measurement_device_type 'CCD area detector'
_diffrn_measurement_method 'phi and omega scans'
_diffrn_radiation_monochromator graphite
_diffrn_radiation_source 'fine-focus sealed tube'
_diffrn_radiation_type MoK\a
_diffrn_radiation_wavelength 0.71073
_diffrn_reflns_av_R_equivalents 0.0545
_diffrn_reflns_av_sigmaI/netI 0.0410
_diffrn_reflns_limit_h_max 31
_diffrn_reflns_limit_h_min -31
_diffrn_reflns_limit_k_max 13
_diffrn_reflns_limit_k_min -13
_diffrn_reflns_limit_l_max 20
_diffrn_reflns_limit_l_min -20
_diffrn_reflns_number 22845
_diffrn_reflns_theta_full 26.37
_diffrn_reflns_theta_max 26.37
_diffrn_reflns_theta_min 1.64
_exptl_absorpt_coefficient_mu 8.499
_exptl_absorpt_correction_T_max 0.3926
_exptl_absorpt_correction_T_min 0.1107
_exptl_absorpt_correction_type multi-scan
_exptl_absorpt_process_details 'Bruker 2001.'
_exptl_crystal_colour yellow
_exptl_crystal_density_diffrn 1.857
_exptl_crystal_density_method 'not measured'
_exptl_crystal_description block
_exptl_crystal_F_000 2328
_exptl_crystal_size_max 0.41
_exptl_crystal_size_mid 0.19
_exptl_crystal_size_min 0.11
_refine_diff_density_max 1.555
_refine_diff_density_min -1.499
_refine_diff_density_rms 0.134
_refine_ls_extinction_method none
_refine_ls_goodness_of_fit_ref 1.234
_refine_ls_hydrogen_treatment rigid
_refine_ls_matrix_type full
_refine_ls_number_parameters 237
_refine_ls_number_reflns 4459
_refine_ls_number_restraints 0
_refine_ls_restrained_S_all 1.234
_refine_ls_R_factor_all 0.0565
_refine_ls_R_factor_gt 0.0503
_refine_ls_shift/su_max 0.002
_refine_ls_shift/su_mean 0.000
_refine_ls_structure_factor_coef Fsqd
_refine_ls_weighting_details 'calc w=1/[\s^2^(Fo^2^)+(0.0302P)^2^+25.1623P] where P=(Fo^2^+2Fc^2^)/3'
_refine_ls_weighting_scheme calc
_refine_ls_wR_factor_gt 0.1013
_refine_ls_wR_factor_ref 0.1041
_reflns_number_gt 4076
_reflns_number_total 4459
_reflns_threshold_expression >2sigma(I)
_cod_data_source_file ic802396g_si_001.cif
_cod_data_source_block 155rich
_cod_depositor_comments
;
The following automatic conversions were performed:
'_symmetry_cell_setting' value 'Monoclinic' changed to 'monoclinic'
according to '/home/saulius/struct/CIF-dictionaries/cif_core.dic'
dictionary named 'cif_core.dic' version 2.4.1 from 2010-06-29.

Automatic conversion script
Id: cif_fix_enum 1527 2010-12-29 10:47:43Z saulius 
;
_cod_original_sg_symbol_H-M 'C2/c  '
_cod_database_code 4302080

loop_
_symmetry_equiv_pos_as_xyz
'x, y, z'
'-x, y, -z+1/2'
'x+1/2, y+1/2, z'
'-x+1/2, y+1/2, -z+1/2'
'-x, -y, -z'
'x, -y, z-1/2'
'-x+1/2, -y+1/2, -z'
'x+1/2, -y+1/2, z-1/2'

loop_
_atom_site_label
_atom_site_type_symbol
_atom_site_fract_x
_atom_site_fract_y
_atom_site_fract_z
_atom_site_U_iso_or_equiv
_atom_site_adp_type
_atom_site_occupancy
_atom_site_symmetry_multiplicity
_atom_site_calc_flag
_atom_site_refinement_flags
_atom_site_disorder_assembly
_atom_site_disorder_group
Au1 Au 0.996536(11) 0.70775(3) 0.343804(18) 0.04610(12) Uani 1 1 d . . .
C1 C 0.9020(4) 0.8906(8) 0.4041(6) 0.067(2) Uani 1 1 d . . .
C2 C 0.8522(4) 0.8344(9) 0.4090(6) 0.069(2) Uani 1 1 d . . .
C3 C 0.8278(4) 0.8445(9) 0.4818(7) 0.075(3) Uani 1 1 d . . .
H3 H 0.7947 0.8062 0.4854 0.090 Uiso 1 1 calc R . .
C4 C 0.8507(6) 0.9082(10) 0.5471(7) 0.086(3) Uani 1 1 d . . .
H4 H 0.8334 0.9140 0.5948 0.104 Uiso 1 1 calc R . .
C5 C 0.8995(6) 0.9639(10) 0.5425(8) 0.102(4) Uani 1 1 d . . .
H5 H 0.9159 1.0071 0.5874 0.122 Uiso 1 1 calc R . .
C6 C 0.9242(4) 0.9559(10) 0.4713(8) 0.085(3) Uani 1 1 d . . .
H6 H 0.9570 0.9959 0.4685 0.102 Uiso 1 1 calc R . .
C7 C 0.8262(5) 0.7593(12) 0.3375(8) 0.100(4) Uani 1 1 d . . .
H7A H 0.8313 0.8034 0.2871 0.120 Uiso 1 1 calc R . .
H7B H 0.8450 0.6802 0.3358 0.120 Uiso 1 1 calc R . .
C8 C 0.7375(7) 0.8446(15) 0.3216(9) 0.139(6) Uani 1 1 d . . .
H8A H 0.7405 0.8706 0.2661 0.209 Uiso 1 1 calc R . .
H8B H 0.7498 0.9103 0.3586 0.209 Uiso 1 1 calc R . .
H8C H 0.7006 0.8259 0.3284 0.209 Uiso 1 1 calc R . .
C9 C 0.7522(6) 0.6388(14) 0.2779(9) 0.129(5) Uani 1 1 d . . .
H9A H 0.7720 0.5631 0.2900 0.194 Uiso 1 1 calc R . .
H9B H 0.7587 0.6676 0.2241 0.194 Uiso 1 1 calc R . .
H9C H 0.7145 0.6233 0.2795 0.194 Uiso 1 1 calc R . .
C10 C 1.0634(3) 0.4267(6) 0.3199(4) 0.0429(16) Uani 1 1 d . . .
C11 C 1.0880(3) 0.4686(8) 0.2534(5) 0.0540(19) Uani 1 1 d . . .
H11 H 1.0942 0.5534 0.2474 0.065 Uiso 1 1 calc R . .
C12 C 1.1035(4) 0.3856(9) 0.1951(5) 0.065(2) Uani 1 1 d . . .
H12 H 1.1204 0.4147 0.1506 0.078 Uiso 1 1 calc R . .
C13 C 1.0941(4) 0.2614(9) 0.2032(6) 0.070(3) Uani 1 1 d . . .
H13 H 1.1039 0.2058 0.1637 0.085 Uiso 1 1 calc R . .
C14 C 1.0703(5) 0.2188(8) 0.2693(6) 0.079(3) Uani 1 1 d . . .
H14 H 1.0643 0.1338 0.2750 0.095 Uiso 1 1 calc R . .
C15 C 1.0551(4) 0.3011(7) 0.3279(5) 0.062(2) Uani 1 1 d . . .
H15 H 1.0391 0.2710 0.3730 0.075 Uiso 1 1 calc R . .
C16 C 1.1084(3) 0.5813(7) 0.4505(4) 0.0444(16) Uani 1 1 d . . .
C17 C 1.1453(3) 0.4897(9) 0.4774(5) 0.063(2) Uani 1 1 d . . .
H17 H 1.1378 0.4065 0.4650 0.075 Uiso 1 1 calc R . .
C18 C 1.1929(4) 0.5209(11) 0.5221(6) 0.076(3) Uani 1 1 d . . .
H18 H 1.2175 0.4588 0.5391 0.092 Uiso 1 1 calc R . .
C19 C 1.2042(4) 0.6423(12) 0.5416(6) 0.078(3) Uani 1 1 d . . .
H19 H 1.2363 0.6624 0.5724 0.094 Uiso 1 1 calc R . .
C20 C 1.1692(4) 0.7331(10) 0.5166(6) 0.073(3) Uani 1 1 d . . .
H20 H 1.1772 0.8156 0.5304 0.088 Uiso 1 1 calc R . .
C21 C 1.1214(4) 0.7048(8) 0.4703(6) 0.063(2) Uani 1 1 d . . .
H21 H 1.0978 0.7684 0.4524 0.075 Uiso 1 1 calc R . .
C22 C 1.0091(3) 0.4572(6) 0.4672(4) 0.0365(14) Uani 1 1 d . . .
H22A H 0.9780 0.4167 0.4388 0.044 Uiso 1 1 calc R . .
H22B H 1.0323 0.3929 0.4930 0.044 Uiso 1 1 calc R . .
N1 N 0.7700(4) 0.7347(10) 0.3392(6) 0.095(3) Uani 1 1 d . . .
P1 P 1.04528(7) 0.54161(16) 0.39323(11) 0.0394(4) Uani 1 1 d . . .
Se1 Se 0.93979(4) 0.88380(10) 0.30640(7) 0.0873(4) Uani 1 1 d . . .

loop_
_atom_site_aniso_label
_atom_site_aniso_U_11
_atom_site_aniso_U_22
_atom_site_aniso_U_33
_atom_site_aniso_U_23
_atom_site_aniso_U_13
_atom_site_aniso_U_12
Au1 0.04684(19) 0.03797(17) 0.05377(19) 0.00778(12) 0.00629(12) 0.00845(12)
C1 0.067(6) 0.047(5) 0.089(7) 0.007(5) 0.013(5) 0.018(4)
C2 0.066(6) 0.056(5) 0.088(7) -0.003(5) 0.016(5) 0.011(4)
C3 0.069(6) 0.063(6) 0.095(7) -0.003(5) 0.023(6) 0.010(5)
C4 0.116(10) 0.070(7) 0.074(7) -0.002(5) 0.014(7) 0.023(7)
C5 0.138(12) 0.060(7) 0.100(9) -0.008(6) -0.025(9) 0.015(7)
C6 0.066(7) 0.070(7) 0.117(9) 0.015(7) 0.000(6) 0.012(5)
C7 0.098(9) 0.095(8) 0.110(9) -0.026(7) 0.028(7) -0.004(7)
C8 0.155(14) 0.125(12) 0.133(12) 0.018(10) -0.015(11) 0.045(11)
C9 0.141(13) 0.121(12) 0.121(11) -0.015(9) -0.015(9) -0.016(10)
C10 0.046(4) 0.041(4) 0.041(4) -0.002(3) 0.002(3) 0.013(3)
C11 0.051(5) 0.057(5) 0.055(5) 0.004(4) 0.011(4) 0.010(4)
C12 0.060(5) 0.087(7) 0.049(5) -0.001(4) 0.013(4) 0.017(5)
C13 0.091(7) 0.068(6) 0.052(5) -0.020(4) 0.005(5) 0.019(5)
C14 0.121(9) 0.043(5) 0.073(6) -0.010(4) 0.008(6) 0.010(5)
C15 0.097(7) 0.045(4) 0.046(4) -0.009(4) 0.012(4) 0.004(4)
C16 0.043(4) 0.045(4) 0.047(4) 0.002(3) 0.012(3) 0.001(3)
C17 0.054(5) 0.065(5) 0.067(5) -0.005(4) -0.001(4) 0.012(4)
C18 0.052(6) 0.097(8) 0.079(6) -0.003(6) 0.002(5) 0.016(5)
C19 0.043(5) 0.118(9) 0.073(6) 0.003(6) 0.000(4) -0.015(6)
C20 0.066(6) 0.075(6) 0.079(6) 0.003(5) 0.006(5) -0.030(5)
C21 0.063(5) 0.053(5) 0.072(6) 0.004(4) 0.008(4) -0.013(4)
C22 0.040(4) 0.030(3) 0.041(3) 0.005(3) 0.007(3) 0.004(3)
N1 0.091(7) 0.091(7) 0.100(7) -0.005(6) -0.005(6) 0.003(6)
P1 0.0414(10) 0.0351(9) 0.0423(9) 0.0027(7) 0.0073(7) 0.0050(7)
Se1 0.0816(7) 0.0725(6) 0.1134(8) 0.0489(6) 0.0377(6) 0.0384(6)

loop_
_atom_type_symbol
_atom_type_description
_atom_type_scat_dispersion_real
_atom_type_scat_dispersion_imag
_atom_type_scat_source
C C 0.0033 0.0016 'International Tables Vol C Tables 4.2.6.8 and 6.1.1.4'
H H 0.0000 0.0000 'International Tables Vol C Tables 4.2.6.8 and 6.1.1.4'
N N 0.0061 0.0033 'International Tables Vol C Tables 4.2.6.8 and 6.1.1.4'
P P 0.1023 0.0942 'International Tables Vol C Tables 4.2.6.8 and 6.1.1.4'
Se Se -0.0929 2.2259 'International Tables Vol C Tables 4.2.6.8 and 6.1.1.4'
Au Au -2.0133 8.8022 'International Tables Vol C Tables 4.2.6.8 and 6.1.1.4'

loop_
_geom_angle_atom_site_label_1
_geom_angle_atom_site_label_2
_geom_angle_atom_site_label_3
_geom_angle
_geom_angle_site_symmetry_1
_geom_angle_site_symmetry_3
_geom_angle_publ_flag
P1 Au1 Se1 173.16(5) . . ?
P1 Au1 Au1 105.98(5) . 2_755 ?
Se1 Au1 Au1 80.51(3) . 2_755 ?
C6 C1 C2 117.9(10) . . ?
C6 C1 Se1 119.3(8) . . ?
C2 C1 Se1 122.8(8) . . ?
C1 C2 C3 118.8(10) . . ?
C1 C2 C7 120.4(10) . . ?
C3 C2 C7 120.8(10) . . ?
C4 C3 C2 122.0(11) . . ?
C3 C4 C5 119.4(11) . . ?
C4 C5 C6 119.8(11) . . ?
C5 C6 C1 122.1(11) . . ?
N1 C7 C2 115.5(10) . . ?
C15 C10 C11 118.7(7) . . ?
C15 C10 P1 123.8(6) . . ?
C11 C10 P1 117.5(6) . . ?
C10 C11 C12 120.7(8) . . ?
C13 C12 C11 119.9(8) . . ?
C12 C13 C14 119.9(8) . . ?
C13 C14 C15 120.5(9) . . ?
C10 C15 C14 120.4(8) . . ?
C17 C16 C21 117.8(8) . . ?
C17 C16 P1 121.1(6) . . ?
C21 C16 P1 121.1(6) . . ?
C18 C17 C16 120.6(9) . . ?
C19 C18 C17 120.4(9) . . ?
C20 C19 C18 120.5(9) . . ?
C19 C20 C21 120.5(10) . . ?
C20 C21 C16 120.3(9) . . ?
C22 C22 P1 111.8(6) 5_766 . ?
C7 N1 C8 112.3(12) . . ?
C7 N1 C9 110.2(11) . . ?
C8 N1 C9 107.8(11) . . ?
C16 P1 C10 104.1(3) . . ?
C16 P1 C22 103.7(3) . . ?
C10 P1 C22 105.9(3) . . ?
C16 P1 Au1 114.4(2) . . ?
C10 P1 Au1 117.4(2) . . ?
C22 P1 Au1 110.2(2) . . ?
C1 Se1 Au1 98.2(2) . . ?

loop_
_geom_bond_atom_site_label_1
_geom_bond_atom_site_label_2
_geom_bond_distance
_geom_bond_site_symmetry_2
_geom_bond_publ_flag
Au1 P1 2.2624(18) . ?
Au1 Se1 2.4037(9) . ?
Au1 Au1 3.0910(6) 2_755 ?
C1 C6 1.375(14) . ?
C1 C2 1.390(13) . ?
C1 Se1 1.934(10) . ?
C2 C3 1.394(13) . ?
C2 C7 1.513(15) . ?
C3 C4 1.348(14) . ?
C4 C5 1.365(17) . ?
C5 C6 1.372(16) . ?
C7 N1 1.431(15) . ?
C8 N1 1.444(16) . ?
C9 N1 1.475(15) . ?
C10 C15 1.371(10) . ?
C10 C11 1.376(10) . ?
C10 P1 1.807(7) . ?
C11 C12 1.386(11) . ?
C12 C13 1.360(13) . ?
C13 C14 1.361(14) . ?
C14 C15 1.384(12) . ?
C16 C17 1.388(11) . ?
C16 C21 1.394(11) . ?
C16 P1 1.806(8) . ?
C17 C18 1.375(12) . ?
C18 C19 1.363(14) . ?
C19 C20 1.345(14) . ?
C20 C21 1.384(13) . ?
C22 C22 1.514(12) 5_766 ?
C22 P1 1.820(6) . ?

loop_
_geom_torsion_atom_site_label_1
_geom_torsion_atom_site_label_2
_geom_torsion_atom_site_label_3
_geom_torsion_atom_site_label_4
_geom_torsion
_geom_torsion_site_symmetry_1
_geom_torsion_site_symmetry_2
_geom_torsion_site_symmetry_3
_geom_torsion_site_symmetry_4
_geom_torsion_publ_flag
C6 C1 C2 C3 -1.3(13) . . . . ?
Se1 C1 C2 C3 -179.7(7) . . . . ?
C6 C1 C2 C7 -178.8(10) . . . . ?
Se1 C1 C2 C7 2.7(13) . . . . ?
C1 C2 C3 C4 0.7(14) . . . . ?
C7 C2 C3 C4 178.3(11) . . . . ?
C2 C3 C4 C5 -0.5(16) . . . . ?
C3 C4 C5 C6 0.9(16) . . . . ?
C4 C5 C6 C1 -1.5(16) . . . . ?
C2 C1 C6 C5 1.7(14) . . . . ?
Se1 C1 C6 C5 -179.8(8) . . . . ?
C1 C2 C7 N1 -163.6(10) . . . . ?
C3 C2 C7 N1 18.9(16) . . . . ?
C15 C10 C11 C12 0.6(12) . . . . ?
P1 C10 C11 C12 179.3(6) . . . . ?
C10 C11 C12 C13 0.5(13) . . . . ?
C11 C12 C13 C14 -1.2(15) . . . . ?
C12 C13 C14 C15 0.8(16) . . . . ?
C11 C10 C15 C14 -1.1(13) . . . . ?
P1 C10 C15 C14 -179.7(8) . . . . ?
C13 C14 C15 C10 0.4(16) . . . . ?
C21 C16 C17 C18 0.1(12) . . . . ?
P1 C16 C17 C18 -179.0(7) . . . . ?
C16 C17 C18 C19 0.9(15) . . . . ?
C17 C18 C19 C20 -0.8(16) . . . . ?
C18 C19 C20 C21 -0.3(15) . . . . ?
C19 C20 C21 C16 1.3(14) . . . . ?
C17 C16 C21 C20 -1.1(12) . . . . ?
P1 C16 C21 C20 177.9(7) . . . . ?
C2 C7 N1 C8 72.4(15) . . . . ?
C2 C7 N1 C9 -167.4(11) . . . . ?
C17 C16 P1 C10 -43.8(7) . . . . ?
C21 C16 P1 C10 137.2(7) . . . . ?
C17 C16 P1 C22 66.8(7) . . . . ?
C21 C16 P1 C22 -112.2(7) . . . . ?
C17 C16 P1 Au1 -173.2(6) . . . . ?
C21 C16 P1 Au1 7.8(7) . . . . ?
C15 C10 P1 C16 102.9(7) . . . . ?
C11 C10 P1 C16 -75.7(6) . . . . ?
C15 C10 P1 C22 -6.1(8) . . . . ?
C11 C10 P1 C22 175.3(6) . . . . ?
C15 C10 P1 Au1 -129.6(7) . . . . ?
C11 C10 P1 Au1 51.8(7) . . . . ?
C22 C22 P1 C16 71.2(7) 5_766 . . . ?
C22 C22 P1 C10 -179.6(6) 5_766 . . . ?
C22 C22 P1 Au1 -51.7(7) 5_766 . . . ?
Au1 Au1 P1 C16 108.1(3) 2_755 . . . ?
Au1 Au1 P1 C10 -14.3(3) 2_755 . . . ?
Au1 Au1 P1 C22 -135.6(2) 2_755 . . . ?
C6 C1 Se1 Au1 86.3(7) . . . . ?
C2 C1 Se1 Au1 -95.3(7) . . . . ?
Au1 Au1 Se1 C1 160.9(3) 2_755 . . . ?
